data_4501524
loop_
_publ_author_name
'Lin, Jing-Xiang'
'L\"u, Jian'
'Yang, Hong-Xun'
'Cao, Rong'

_publ_section_title
;
 Construction of Train-Like Supramolecular Structures from
 Decamethylcucurbit[5]uril and Iso- or Hetero-Keggin-Type
 Polyoxotungstates
;
_journal_issue 4
_journal_name_full 'Crystal Growth &amp; Design'
_journal_page_first 1966
_journal_paper_doi 10.1021/cg1000528
_journal_volume 10
_journal_year 2010
_chemical_formula_sum 'C80 H154 N40 Na4 O87 Si W12'
_chemical_formula_weight 5394.4
_chemical_name_systematic
; 
 ? 
;
_space_group_IT_number 12
_symmetry_cell_setting monoclinic
_symmetry_space_group_name_Hall '-C 2y'
_symmetry_space_group_name_H-M 'C 1 2/m 1'
_atom_sites_solution_hydrogens geom
_atom_sites_solution_primary direct
_atom_sites_solution_secondary difmap
_audit_creation_method SHELXL-97
_cell_angle_alpha 90.00
_cell_angle_beta 97.954(3)
_cell_angle_gamma 90.00
_cell_formula_units_Z 2
_cell_length_a 27.5763(15)
_cell_length_b 16.7925(9)
_cell_length_c 16.2791(10)
_cell_measurement_temperature 293(2)
_cell_volume 7465.9(7)
_computing_cell_refinement 'SHELXL-97 (Sheldrick, 1997)'
_computing_data_collection 'SHELXL-97 (Sheldrick, 1997)'
_computing_data_reduction 'SHELXL-97 (Sheldrick, 1997)'
_computing_molecular_graphics 'SHELXL-97 (Sheldrick, 1997)'
_computing_publication_material 'SHELXL-97 (Sheldrick, 1997)'
_computing_structure_refinement 'SHELXL-97 (Sheldrick, 1997)'
_computing_structure_solution 'SHELXL-97 (Sheldrick, 1997)'
_diffrn_ambient_temperature 293(2)
_diffrn_measured_fraction_theta_full 0.965
_diffrn_measured_fraction_theta_max 0.965
_diffrn_radiation_monochromator graphite
_diffrn_radiation_source 'fine-focus sealed tube'
_diffrn_radiation_type MoK\a
_diffrn_radiation_wavelength 0.71073
_diffrn_reflns_av_R_equivalents 0.0339
_diffrn_reflns_av_sigmaI/netI 0.0343
_diffrn_reflns_limit_h_max 35
_diffrn_reflns_limit_h_min -35
_diffrn_reflns_limit_k_max 21
_diffrn_reflns_limit_k_min -21
_diffrn_reflns_limit_l_max 20
_diffrn_reflns_limit_l_min -17
_diffrn_reflns_number 28153
_diffrn_reflns_theta_full 27.48
_diffrn_reflns_theta_max 27.48
_diffrn_reflns_theta_min 2.43
_exptl_absorpt_coefficient_mu 24.671
_exptl_absorpt_correction_type multi-scan
_exptl_crystal_colour colorless
_exptl_crystal_density_diffrn 3.557
_exptl_crystal_density_method 'not measured'
_exptl_crystal_description block
_exptl_crystal_F_000 6848
_exptl_crystal_size_max 0.2
_exptl_crystal_size_mid 0.16
_exptl_crystal_size_min 0.16
_refine_diff_density_max 4.839
_refine_diff_density_min -4.968
_refine_diff_density_rms 0.297
_refine_ls_extinction_method none
_refine_ls_goodness_of_fit_ref 1.121
_refine_ls_hydrogen_treatment constr
_refine_ls_matrix_type full
_refine_ls_number_parameters 551
_refine_ls_number_reflns 8540
_refine_ls_number_restraints 0
_refine_ls_restrained_S_all 1.121
_refine_ls_R_factor_all 0.0828
_refine_ls_R_factor_gt 0.0749
_refine_ls_shift/su_max 0.001
_refine_ls_shift/su_mean 0.000
_refine_ls_structure_factor_coef Fsqd
_refine_ls_weighting_details 'calc w=1/[\s^2^(Fo^2^)+(0.0973P)^2^+276.0380P] where P=(Fo^2^+2Fc^2^)/3'
_refine_ls_weighting_scheme calc
_refine_ls_wR_factor_gt 0.2077
_refine_ls_wR_factor_ref 0.2143
_reflns_number_gt 7580
_reflns_number_total 8540
_reflns_threshold_expression >2sigma(I)
_cod_data_source_file cg1000528_si_003.cif
_cod_data_source_block c:\docume~1\lenovo\&#x00D7;&#x00C0;&#x00C3;&#x00E6;\042005~1\1
_cod_depositor_comments
;
The following automatic conversions were performed:

'_refine_ls_hydrogen_treatment' value 'CONSTR' changed to 'constr'
according to /home/saulius/struct/CIF-dictionaries/cif_core.dic
dictionary named 'cif_core.dic' version 2.4.2 from 2011-04-26.

Automatic conversion script
Id: cif_fix_values 1715 2011-07-08 13:25:40Z adriana 
;
_cod_original_sg_symbol_H-M C2/m
_cod_original_formula_sum C80H154N40O87W12Na4Si
_cod_database_code 4501524

loop_
_symmetry_equiv_pos_as_xyz
'x, y, z'
'-x, y, -z'
'x+1/2, y+1/2, z'
'-x+1/2, y+1/2, -z'
'-x, -y, -z'
'x, -y, z'
'-x+1/2, -y+1/2, -z'
'x+1/2, -y+1/2, z'

loop_
_atom_site_label
_atom_site_type_symbol
_atom_site_fract_x
_atom_site_fract_y
_atom_site_fract_z
_atom_site_U_iso_or_equiv
_atom_site_adp_type
_atom_site_occupancy
_atom_site_symmetry_multiplicity
_atom_site_calc_flag
_atom_site_refinement_flags
C1 C -0.2008(5) -0.3091(11) 0.3403(10) 0.060(4) Uani 1 1 d .
C2 C -0.2110(8) -0.2281(13) 0.3783(12) 0.090(7) Uani 1 1 d .
H2A H -0.1823 -0.1936 0.3784 0.135 Uiso 1 1 calc R
H2B H -0.2176 -0.2358 0.4354 0.135 Uiso 1 1 calc R
H2C H -0.2394 -0.2032 0.3454 0.135 Uiso 1 1 calc R
C3 C 0.2603(5) 0.2337(9) 0.1933(10) 0.054(4) Uani 1 1 d .
H3A H 0.2634 0.2885 0.2160 0.065 Uiso 1 1 calc R
H3B H 0.2268 0.2278 0.1633 0.065 Uiso 1 1 calc R
C4 C 0.2870(6) 0.1144(13) 0.3910(11) 0.067(5) Uani 1 1 d .
C5 C 0.1593(6) -0.1507(9) 0.8489(13) 0.075(6) Uani 1 1 d .
H5A H 0.1856 -0.1291 0.8893 0.112 Uiso 1 1 calc R
H5B H 0.1280 -0.1273 0.8583 0.112 Uiso 1 1 calc R
H5C H 0.1657 -0.1378 0.7927 0.112 Uiso 1 1 calc R
C6 C -0.0899(6) -0.4159(13) 0.8634(11) 0.070(5) Uani 1 1 d .
H6A H -0.1006 -0.4488 0.8145 0.106 Uiso 1 1 calc R
H6B H -0.0541 -0.4125 0.8721 0.106 Uiso 1 1 calc R
H6C H -0.1038 -0.3623 0.8548 0.106 Uiso 1 1 calc R
C7 C 0.1244(6) -0.2015(9) 0.9951(13) 0.067(5) Uani 1 1 d .
H7A H 0.0970 -0.1706 0.9665 0.101 Uiso 1 1 calc R
H7B H 0.1529 -0.1666 1.0087 0.101 Uiso 1 1 calc R
H7C H 0.1152 -0.2241 1.0462 0.101 Uiso 1 1 calc R
C8 C 0.2687(7) 0.1290(17) 0.4751(10) 0.100(9) Uani 1 1 d .
H8A H 0.2346 0.1114 0.4719 0.150 Uiso 1 1 calc R
H8B H 0.2709 0.1859 0.4884 0.150 Uiso 1 1 calc R
H8C H 0.2891 0.0989 0.5186 0.150 Uiso 1 1 calc R
C9 C 0.2166(4) -0.3189(6) 0.9355(8) 0.034(2) Uani 1 1 d .
C10 C 0.2390(5) 0.1121(10) 0.2601(9) 0.050(3) Uani 1 1 d .
C11 C 0.0555(5) -0.5000 0.9422(10) 0.030(3) Uani 1 2 d S
C12 C 0.0613(4) -0.3536(7) 0.9549(9) 0.044(3) Uani 1 1 d .
H12A H 0.0287 -0.3556 0.9209 0.053 Uiso 1 1 calc R
H12B H 0.0584 -0.3203 1.0042 0.053 Uiso 1 1 calc R
C13 C 0.1372(4) -0.2685(7) 0.9388(10) 0.045(3) Uani 1 1 d .
C14 C -0.3129(7) 0.0000 0.0536(11) 0.046(4) Uani 1 2 d S
C15 C -0.1078(4) -0.4539(8) 0.9406(8) 0.039(3) Uani 1 1 d .
C16 C -0.3197(4) -0.1444(8) 0.0581(8) 0.041(3) Uani 1 1 d .
H16A H -0.2848 -0.1401 0.0826 0.050 Uiso 1 1 calc R
H16B H -0.3363 -0.1783 0.0955 0.050 Uiso 1 1 calc R
C17 C 0.0857(5) -0.3152(7) 0.8239(10) 0.051(4) Uani 1 1 d .
C18 C -0.1309(5) -0.3862(10) 0.3732(10) 0.055(4) Uani 1 1 d .
C19 C 0.1572(5) -0.2397(7) 0.8586(10) 0.049(3) Uani 1 1 d .
C20 C 0.2255(7) 0.0000 0.3517(13) 0.063(7) Uani 1 2 d S
H20A H 0.2217 0.0000 0.4113 0.076 Uiso 1 2 calc SR
H20B H 0.1923 0.0000 0.3197 0.076 Uiso 1 2 calc SR
C21 C 0.1207(6) -0.2602(9) 0.7048(11) 0.061(4) Uani 1 1 d .
H21A H 0.1335 -0.2061 0.6966 0.073 Uiso 1 1 calc R
H21B H 0.0863 -0.2621 0.6777 0.073 Uiso 1 1 calc R
C22 C -0.1545(7) -0.5000 0.4503(13) 0.064(7) Uani 1 2 d S
H22A H -0.1193 -0.5000 0.4726 0.077 Uiso 1 2 calc SR
H22B H -0.1732 -0.5000 0.4980 0.077 Uiso 1 2 calc SR
O1 O -0.2678(4) 0.0000 0.0576(8) 0.045(3) Uani 1 2 d S
N2 N -0.3413(4) -0.0658(6) 0.0553(6) 0.037(2) Uani 1 1 d .
N3 N 0.0753(4) -0.4341(6) 0.9826(7) 0.040(2) Uani 1 1 d .
N4 N 0.0944(4) -0.3166(6) 0.9081(8) 0.048(3) Uani 1 1 d .
N5 N 0.1778(3) -0.3170(6) 0.9797(7) 0.039(2) Uani 1 1 d .
N6 N -0.1506(4) -0.3206(8) 0.3361(8) 0.052(3) Uani 1 1 d .
N7 N -0.1658(4) -0.4275(9) 0.4025(7) 0.054(3) Uani 1 1 d .
N8 N 0.2669(4) 0.1778(8) 0.2614(7) 0.049(3) Uani 1 1 d .
N9 N 0.2496(4) 0.0727(10) 0.3339(8) 0.060(4) Uani 1 1 d .
N10 N 0.2050(4) -0.2763(7) 0.8649(8) 0.047(3) Uani 1 1 d .
N1 N 0.1221(4) -0.2750(6) 0.7932(8) 0.050(3) Uani 1 1 d .
O15 O 0.3932(8) 0.0000 0.2255(17) 0.106(8) Uani 1 2 d S
O2 O -0.0575(7) 0.0000 0.4984(12) 0.076(5) Uani 1 2 d S
O3 O -0.1008(8) -0.0987(14) 0.8294(13) 0.098(7) Uani 0.75 1 d P
O5 O -0.2446(3) -0.1468(6) -0.0424(6) 0.043(2) Uani 1 1 d .
O6 O 0.3091(12) 0.0000 0.1503(18) 0.131(10) Uani 1 2 d S
O7 O 0.2067(4) 0.0904(7) 0.2049(7) 0.059(3) Uani 1 1 d .
O8 O 0.0502(4) -0.3475(7) 0.7812(8) 0.063(3) Uani 1 1 d .
O9 O 0.0239(4) -0.5000 0.8816(8) 0.041(3) Uani 1 2 d S
O11 O -0.0742(7) 0.0000 0.7526(11) 0.071(5) Uani 1 2 d S
O12 O 0.0177(5) 0.0793(9) 0.4475(9) 0.081(4) Uani 1 1 d .
O14 O 0.1452(13) 0.261(2) 0.262(3) 0.15(2) Uani 0.50 1 d P
O17 O 0.0000 -0.3122(9) 0.5000 0.068(4) Uani 1 2 d S
O19 O -0.0875(4) -0.4022(7) 0.3818(7) 0.059(3) Uani 1 1 d .
O20 O 0.1455(5) 0.1547(9) 0.4026(9) 0.088(4) Uani 1 1 d .
O21 O 0.0273(5) -0.1525(9) 0.7819(8) 0.077(4) Uani 1 1 d .
O24 O 0.1435(6) 0.0000 1.0349(11) 0.071(5) Uani 1 2 d S
O27 O 0.0092(9) -0.5000 0.2966(13) 0.095(6) Uani 1 2 d S
O28 O 0.1107(8) 0.0000 0.3990(10) 0.074(5) Uani 1 2 d S
O32 O 0.0566(8) 0.0000 0.9054(16) 0.104(7) Uani 1 2 d S
O36 O -0.1695(8) 0.0000 0.3170(16) 0.105(9) Uani 1 2 d S
O40 O -0.0528(5) -0.1116(10) 0.6650(11) 0.109(6) Uani 1 1 d .
O42 O 0.1257(6) 0.0787(7) 0.5426(8) 0.086(4) Uani 1 1 d .
O45 O 0.0663(5) 0.1911(12) 0.4782(10) 0.122(8) Uani 1 1 d .
O46 O -0.0841(6) -0.0782(7) 0.3242(11) 0.097(5) Uani 1 1 d .
O48 O 0.0085(8) 0.0000 0.7280(17) 0.100(8) Uani 1 2 d S
O52 O 0.0211(5) -0.1944(10) 0.6194(9) 0.109(7) Uani 1 1 d .
O53 O -0.0305(8) 0.0000 0.4065(14) 0.087(6) Uani 1 2 d S
Na1 Na 0.2264(3) 0.0000 0.0773(6) 0.058(2) Uani 1 2 d S
Na2 Na -0.0097(4) -0.3757(10) 0.3562(9) 0.078(5) Uani 0.50 1 d P
W1 W 0.098824(18) 0.10654(3) 0.43409(4) 0.04558(18) Uani 1 1 d .
W2 W 0.0000 -0.20946(5) 0.5000 0.0593(3) Uani 1 2 d S
W3 W 0.01767(2) -0.10572(4) 0.68880(4) 0.05053(19) Uani 1 1 d .
W4 W -0.11586(2) 0.0000 0.37787(5) 0.0400(2) Uani 1 2 d S
Si1 Si 0.0000 0.0000 0.5000 0.0223(10) Uani 1 4 d S
O1W O 0.0000 -0.5000 0.5000 0.171(19) Uiso 1 4 d S
O10 O 0.0470(13) -0.303(2) 0.296(2) 0.114(11) Uiso 0.50 1 d P
O99 O -0.109(2) -0.5000 0.652(3) 0.112(15) Uiso 0.50 2 d SP
O13 O 0.0239(11) -0.2033(18) 1.0931(18) 0.085(8) Uiso 0.50 1 d P

loop_
_atom_site_aniso_label
_atom_site_aniso_U_11
_atom_site_aniso_U_22
_atom_site_aniso_U_33
_atom_site_aniso_U_23
_atom_site_aniso_U_13
_atom_site_aniso_U_12
C1 0.046(7) 0.078(11) 0.053(9) -0.039(8) -0.007(6) 0.010(7)
C2 0.088(13) 0.108(16) 0.070(12) -0.065(12) -0.004(10) 0.021(12)
C3 0.028(6) 0.060(8) 0.072(10) -0.029(8) -0.002(6) 0.015(6)
C4 0.042(8) 0.108(15) 0.052(10) -0.032(9) 0.008(7) 0.015(8)
C5 0.061(10) 0.033(7) 0.118(16) 0.004(8) -0.034(10) -0.004(6)
C6 0.054(9) 0.101(13) 0.062(11) 0.035(10) 0.029(8) 0.014(9)
C7 0.054(9) 0.042(8) 0.105(14) -0.030(9) 0.011(9) 0.001(6)
C8 0.063(10) 0.20(3) 0.035(9) -0.043(13) 0.013(7) 0.032(14)
C9 0.032(5) 0.027(5) 0.044(7) 0.000(5) 0.003(5) -0.003(4)
C10 0.043(7) 0.075(10) 0.032(7) -0.010(6) 0.007(5) 0.009(7)
C11 0.027(7) 0.032(7) 0.035(9) 0.000 0.016(6) 0.000
C12 0.033(6) 0.031(6) 0.068(9) -0.011(6) 0.003(6) 0.005(5)
C13 0.031(6) 0.023(5) 0.077(10) -0.001(6) -0.002(6) 0.000(4)
C14 0.039(9) 0.075(13) 0.022(9) 0.000 0.000(7) 0.000
C15 0.028(5) 0.052(7) 0.037(7) 0.001(5) 0.005(4) 0.000(5)
C16 0.037(6) 0.047(7) 0.039(7) 0.015(6) 0.002(5) 0.006(5)
C17 0.039(6) 0.029(6) 0.080(11) 0.007(6) -0.009(6) 0.008(5)
C18 0.034(6) 0.077(10) 0.052(9) -0.027(8) -0.002(6) -0.003(6)
C19 0.032(6) 0.027(5) 0.083(10) 0.005(6) -0.008(6) 0.005(5)
C20 0.035(9) 0.13(2) 0.031(11) 0.000 0.019(8) 0.000
C21 0.055(8) 0.044(8) 0.076(11) 0.017(7) -0.017(8) 0.003(6)
C22 0.032(9) 0.12(2) 0.035(11) 0.000 0.004(8) 0.000
O1 0.026(6) 0.058(8) 0.051(8) 0.000 0.004(5) 0.000
N2 0.032(5) 0.047(6) 0.033(5) -0.003(4) 0.005(4) -0.003(4)
N3 0.030(5) 0.040(5) 0.047(6) -0.007(5) -0.003(4) 0.003(4)
N4 0.029(5) 0.035(5) 0.076(9) 0.003(5) -0.008(5) -0.005(4)
N5 0.025(4) 0.036(5) 0.056(7) -0.004(5) 0.002(4) 0.002(4)
N6 0.036(5) 0.058(7) 0.060(8) -0.019(6) -0.001(5) -0.002(5)
N7 0.046(6) 0.089(10) 0.028(6) -0.012(6) 0.003(5) 0.003(6)
N8 0.042(6) 0.060(7) 0.042(6) -0.017(5) -0.002(5) 0.013(5)
N9 0.036(6) 0.095(10) 0.052(8) -0.025(7) 0.014(5) -0.004(6)
N10 0.033(5) 0.040(5) 0.066(8) 0.015(5) 0.006(5) 0.000(4)
N1 0.041(6) 0.032(5) 0.072(8) 0.001(5) -0.004(5) -0.001(4)
O15 0.062(12) 0.109(17) 0.15(2) 0.000 0.023(13) 0.000
O2 0.060(10) 0.081(12) 0.084(13) 0.000 0.001(9) 0.000
O3 0.081(13) 0.137(19) 0.083(13) 0.029(13) 0.037(11) 0.001(12)
O5 0.030(4) 0.048(5) 0.050(5) -0.010(4) 0.006(4) -0.009(4)
O6 0.15(3) 0.12(2) 0.11(2) 0.000 -0.003(18) 0.000
O7 0.039(5) 0.079(7) 0.055(6) -0.005(6) -0.009(4) 0.002(5)
O8 0.042(5) 0.057(6) 0.081(8) 0.002(6) -0.019(5) -0.004(5)
O9 0.031(6) 0.037(6) 0.051(8) 0.000 -0.003(5) 0.000
O11 0.076(11) 0.071(11) 0.067(11) 0.000 0.019(9) 0.000
O12 0.084(9) 0.076(8) 0.081(9) -0.010(7) 0.003(7) 0.005(7)
O14 0.11(2) 0.15(3) 0.23(5) 0.14(3) 0.12(3) 0.07(2)
O17 0.067(10) 0.045(8) 0.088(12) 0.000 -0.002(9) 0.000
O19 0.035(5) 0.069(7) 0.070(7) -0.006(6) -0.006(5) -0.002(4)
O20 0.077(8) 0.093(10) 0.098(10) 0.019(8) 0.020(7) -0.040(8)
O21 0.072(8) 0.091(9) 0.069(8) 0.041(7) 0.016(6) 0.015(7)
O24 0.067(10) 0.057(9) 0.078(12) 0.000 -0.026(9) 0.000
O27 0.123(18) 0.084(14) 0.075(13) 0.000 0.002(12) 0.000
O28 0.133(17) 0.043(8) 0.047(9) 0.000 0.017(10) 0.000
O32 0.078(14) 0.112(18) 0.116(18) 0.000 -0.014(13) 0.000
O36 0.090(14) 0.050(9) 0.15(2) 0.000 -0.067(14) 0.000
O40 0.065(8) 0.138(14) 0.114(12) -0.075(11) -0.017(8) 0.049(9)
O42 0.162(14) 0.034(5) 0.067(8) -0.001(5) 0.029(8) 0.007(7)
O45 0.061(8) 0.183(17) 0.108(11) -0.092(12) -0.041(7) 0.059(10)
O46 0.130(12) 0.029(5) 0.153(14) -0.005(7) 0.090(11) -0.005(6)
O48 0.091(14) 0.042(9) 0.18(2) 0.000 0.080(15) 0.000
O52 0.057(7) 0.148(14) 0.107(11) -0.084(10) -0.039(7) 0.054(8)
O53 0.084(13) 0.076(12) 0.098(15) 0.000 -0.001(11) 0.000
Na1 0.042(4) 0.064(5) 0.064(5) 0.000 -0.004(4) 0.000
Na2 0.026(5) 0.128(12) 0.077(9) -0.076(9) -0.003(5) -0.001(6)
W1 0.0281(3) 0.0467(3) 0.0632(4) -0.0030(2) 0.0110(2) -0.00748(19)
W2 0.0552(5) 0.0373(4) 0.0777(7) 0.000 -0.0182(4) 0.000
W3 0.0622(4) 0.0512(3) 0.0370(3) 0.0093(2) 0.0027(3) 0.0129(3)
W4 0.0283(3) 0.0360(4) 0.0513(5) 0.000 -0.0100(3) 0.000
Si1 0.021(2) 0.020(2) 0.024(3) 0.000 -0.004(2) 0.000

loop_
_atom_type_symbol
_atom_type_description
_atom_type_scat_dispersion_real
_atom_type_scat_dispersion_imag
_atom_type_scat_source
C C 0.0033 0.0016 'International Tables Vol C Tables 4.2.6.8 and 6.1.1.4'
H H 0.0000 0.0000 'International Tables Vol C Tables 4.2.6.8 and 6.1.1.4'
N N 0.0061 0.0033 'International Tables Vol C Tables 4.2.6.8 and 6.1.1.4'
O O 0.0106 0.0060 'International Tables Vol C Tables 4.2.6.8 and 6.1.1.4'
Na Na 0.0362 0.0249 'International Tables Vol C Tables 4.2.6.8 and 6.1.1.4'
W W -0.8490 6.8722 'International Tables Vol C Tables 4.2.6.8 and 6.1.1.4'
Si Si 0.0817 0.0704 'International Tables Vol C Tables 4.2.6.8 and 6.1.1.4'

loop_
_geom_angle_atom_site_label_1
_geom_angle_atom_site_label_2
_geom_angle_atom_site_label_3
_geom_angle
_geom_angle_site_symmetry_1
_geom_angle_site_symmetry_3
N6 C1 N8 114.6(12) . 3_445
N6 C1 C2 112.1(14) . .
N8 C1 C2 111.2(14) 3_445 .
N6 C1 C4 101.2(13) . 3_445
N8 C1 C4 100.7(13) 3_445 3_445
C2 C1 C4 116.4(15) . 3_445
N8 C3 N10 113.7(11) . 4_556
N7 C4 N9 112.6(13) 3 .
N7 C4 C8 110.8(15) 3 .
N9 C4 C8 110.5(15) . .
N7 C4 C1 102.0(13) 3 3
N9 C4 C1 103.8(14) . 3
C8 C4 C1 116.8(17) . 3
O5 C9 N10 126.5(11) 8_546 .
O5 C9 N5 124.8(11) 8_546 .
N10 C9 N5 108.8(10) . .
O7 C10 N8 127.7(15) . .
O7 C10 N9 122.9(15) . .
N8 C10 N9 109.3(13) . .
O9 C11 N3 125.6(7) . 6_545
O9 C11 N3 125.6(7) . .
N3 C11 N3 108.7(14) 6_545 .
N4 C12 N3 114.3(10) . .
N4 C13 N5 112.2(9) . .
N4 C13 C7 111.7(11) . .
N5 C13 C7 111.2(12) . .
N4 C13 C19 104.4(11) . .
N5 C13 C19 102.6(10) . .
C7 C13 C19 114.3(12) . .
O1 C14 N2 125.3(8) . .
O1 C14 N2 125.3(8) . 6
N2 C14 N2 109.0(15) . 6
N2 C15 N3 112.8(10) 7_446 2_557
N2 C15 C15 103.2(7) 7_446 6_545
N3 C15 C15 103.1(7) 2_557 6_545
N2 C15 C6 111.2(11) 7_446 .
N3 C15 C6 111.8(12) 2_557 .
C15 C15 C6 114.3(10) 6_545 .
N5 C16 N2 114.6(10) 8_444 .
O8 C17 N4 124.8(14) . .
O8 C17 N1 125.1(16) . .
N4 C17 N1 110.1(12) . .
O19 C18 N7 126.6(17) . .
O19 C18 N6 124.5(16) . .
N7 C18 N6 108.8(13) . .
N10 C19 N1 112.6(12) . .
N10 C19 C5 112.4(12) . .
N1 C19 C5 111.0(12) . .
N10 C19 C13 103.4(10) . .
N1 C19 C13 102.1(10) . .
C5 C19 C13 114.8(14) . .
N9 C20 N9 116.2(15) 6 .
N1 C21 N6 112.2(11) . 2_556
N7 C22 N7 113.6(16) 6_545 .
C14 O1 Na1 120.6(12) . 5
C14 N2 C16 120.4(11) . .
C14 N2 C15 112.3(11) . 7_446
C16 N2 C15 127.1(10) . 7_446
C11 N3 C12 122.2(10) . .
C11 N3 C15 112.5(11) . 2_557
C12 N3 C15 125.1(10) . 2_557
C17 N4 C12 121.0(11) . .
C17 N4 C13 110.9(12) . .
C12 N4 C13 127.7(13) . .
C9 N5 C16 120.9(10) . 8_546
C9 N5 C13 112.1(11) . .
C16 N5 C13 126.9(11) 8_546 .
C18 N6 C1 115.7(14) . .
C18 N6 C21 122.5(12) . 2_556
C1 N6 C21 121.8(14) . 2_556
C18 N7 C22 121.1(14) . .
C18 N7 C4 112.2(15) . 3_445
C22 N7 C4 126.1(15) . 3_445
C10 N8 C3 120.7(11) . .
C10 N8 C1 114.4(14) . 3
C3 N8 C1 124.6(13) . 3
C10 N9 C20 122.7(14) . .
C10 N9 C4 111.8(15) . .
C20 N9 C4 125.5(16) . .
C9 N10 C19 113.2(11) . .
C9 N10 C3 121.1(11) . 4_546
C19 N10 C3 125.6(12) . 4_546
C17 N1 C21 121.9(12) . .
C17 N1 C19 112.4(13) . .
C21 N1 C19 125.1(12) . .
Si1 O2 O53 58.2(9) . .
Si1 O2 W4 125.4(11) . .
O53 O2 W4 67.2(9) . .
Si1 O2 W1 121.2(6) . 5_556
O53 O2 W1 131.0(5) . 5_556
W4 O2 W1 93.8(5) . 5_556
Si1 O2 W1 121.2(6) . 2_556
O53 O2 W1 131.0(5) . 2_556
W4 O2 W1 93.8(5) . 2_556
W1 O2 W1 93.3(7) 5_556 2_556
C9 O5 Na1 124.8(8) 8_444 5
C10 O7 Na1 122.0(9) . .
C17 O8 Na2 146.5(12) . 2_556
Si1 O12 W1 123.5(7) . .
Si1 O12 W3 121.2(7) . 5_556
W1 O12 W3 98.9(6) . 5_556
Si1 O12 W2 116.5(7) . 5_556
W1 O12 W2 95.7(5) . 5_556
W3 O12 W2 94.9(5) 5_556 5_556
W2 O17 Na2 114.7(5) . .
W2 O17 Na2 114.7(5) . 2_556
Na2 O17 Na2 130.6(11) . 2_556
C18 O19 Na2 150.5(13) . .
Na2 O27 Na2 121.8(13) . 6_545
W1 O28 W1 137.4(10) . 6
W1 O40 W3 134.4(10) 5_556 .
W1 O42 W4 137.9(9) . 5_556
W1 O45 W2 134.9(10) . 5_556
W4 O46 W3 137.3(9) . 2_556
W3 O48 W3 136.0(13) . 6
W3 O52 W2 131.6(9) . .
Si1 O53 O2 55.4(9) . .
Si1 O53 W4 124.1(12) . .
O2 O53 W4 68.7(9) . .
Si1 O53 W3 119.7(7) . 2_556
O2 O53 W3 131.5(5) . 2_556
W4 O53 W3 96.0(6) . 2_556
Si1 O53 W3 119.7(7) . 5_556
O2 O53 W3 131.5(5) . 5_556
W4 O53 W3 96.0(6) . 5_556
W3 O53 W3 94.6(8) 2_556 5_556
O24 Na1 O6 168.2(10) 1_554 .
O24 Na1 O5 98.6(3) 1_554 2
O6 Na1 O5 84.8(3) . 2
O24 Na1 O5 98.6(3) 1_554 5
O6 Na1 O5 84.8(3) . 5
O5 Na1 O5 143.7(5) 2 5
O24 Na1 O1 106.3(7) 1_554 5
O6 Na1 O1 85.5(8) . 5
O5 Na1 O1 72.3(3) 2 5
O5 Na1 O1 72.3(3) 5 5
O24 Na1 O7 86.2(5) 1_554 .
O6 Na1 O7 84.1(7) . .
O5 Na1 O7 140.5(5) 2 .
O5 Na1 O7 72.5(3) 5 .
O1 Na1 O7 143.9(3) 5 .
O24 Na1 O7 86.2(5) 1_554 6
O6 Na1 O7 84.1(7) . 6
O5 Na1 O7 72.5(3) 2 6
O5 Na1 O7 140.5(5) 5 6
O1 Na1 O7 143.9(3) 5 6
O7 Na1 O7 68.8(6) . 6
O19 Na2 O10 152.8(13) . .
O19 Na2 O27 99.6(8) . .
O10 Na2 O27 95.2(11) . .
O19 Na2 O8 83.2(5) . 2_556
O10 Na2 O8 75.8(11) . 2_556
O27 Na2 O8 83.9(7) . 2_556
O19 Na2 O17 84.0(5) . .
O10 Na2 O17 100.3(11) . .
O27 Na2 O17 137.4(9) . .
O8 Na2 O17 138.3(8) 2_556 .
O19 Na2 W2 91.1(4) . .
O10 Na2 W2 82.8(10) . .
O27 Na2 W2 158.9(7) . .
O8 Na2 W2 115.6(6) 2_556 .
O17 Na2 W2 25.6(4) . .
O19 Na2 Na2 78.8(5) . 6_545
O10 Na2 Na2 121.9(10) . 6_545
O27 Na2 Na2 29.1(6) . 6_545
O8 Na2 Na2 101.4(5) 2_556 6_545
O17 Na2 Na2 114.7(5) . 6_545
W2 Na2 Na2 140.3(3) . 6_545
O20 W1 O45 100.5(9) . .
O20 W1 O42 101.0(7) . .
O45 W1 O42 88.6(6) . .
O20 W1 O40 99.8(8) . 5_556
O45 W1 O40 89.6(5) . 5_556
O42 W1 O40 159.1(8) . 5_556
O20 W1 O28 101.0(8) . .
O45 W1 O28 158.4(9) . .
O42 W1 O28 89.3(6) . .
O40 W1 O28 84.9(7) 5_556 .
O20 W1 O12 157.3(7) . .
O45 W1 O12 66.1(7) . .
O42 W1 O12 97.0(6) . .
O40 W1 O12 63.4(7) 5_556 .
O28 W1 O12 92.9(7) . .
O20 W1 O2 156.8(7) . 5_556
O45 W1 O2 95.9(8) . 5_556
O42 W1 O2 63.0(6) . 5_556
O40 W1 O2 96.6(8) 5_556 5_556
O28 W1 O2 64.1(6) . 5_556
O12 W1 O2 45.9(5) . 5_556
O17 W2 O45 99.2(6) . 6
O17 W2 O45 99.2(6) . 5_556
O45 W2 O45 161.6(12) 6 5_556
O17 W2 O52 97.4(5) . 2_556
O45 W2 O52 87.5(6) 6 2_556
O45 W2 O52 90.2(7) 5_556 2_556
O17 W2 O52 97.4(5) . .
O45 W2 O52 90.2(7) 6 .
O45 W2 O52 87.5(6) 5_556 .
O52 W2 O52 165.2(11) 2_556 .
O17 W2 O12 154.5(4) . 6
O45 W2 O12 63.2(6) 6 6
O45 W2 O12 99.3(7) 5_556 6
O52 W2 O12 65.3(6) 2_556 6
O52 W2 O12 100.8(7) . 6
O17 W2 O12 154.5(4) . 5_556
O45 W2 O12 99.3(7) 6 5_556
O45 W2 O12 63.2(6) 5_556 5_556
O52 W2 O12 100.8(7) 2_556 5_556
O52 W2 O12 65.3(6) . 5_556
O12 W2 O12 51.0(7) 6 5_556
O17 W2 Na2 39.7(3) . .
O45 W2 Na2 89.5(7) 6 .
O45 W2 Na2 104.7(5) 5_556 .
O52 W2 Na2 58.4(6) 2_556 .
O52 W2 Na2 136.2(6) . .
O12 W2 Na2 117.8(5) 6 .
O12 W2 Na2 157.2(4) 5_556 .
O17 W2 Na2 39.7(3) . 2_556
O45 W2 Na2 104.7(5) 6 2_556
O45 W2 Na2 89.5(7) 5_556 2_556
O52 W2 Na2 136.2(6) 2_556 2_556
O52 W2 Na2 58.4(6) . 2_556
O12 W2 Na2 157.2(4) 6 2_556
O12 W2 Na2 117.8(5) 5_556 2_556
Na2 W2 Na2 79.5(6) . 2_556
O21 W3 O52 99.0(8) . .
O21 W3 O48 98.2(9) . .
O52 W3 O48 162.7(10) . .
O21 W3 O40 100.6(7) . .
O52 W3 O40 88.4(5) . .
O48 W3 O40 86.5(8) . .
O21 W3 O46 100.1(7) . 2_556
O52 W3 O46 89.8(6) . 2_556
O48 W3 O46 89.2(7) . 2_556
O40 W3 O46 159.2(8) . 2_556
O21 W3 O12 158.3(6) . 5_556
O52 W3 O12 68.2(6) . 5_556
O48 W3 O12 94.8(9) . 5_556
O40 W3 O12 62.8(7) . 5_556
O46 W3 O12 97.4(7) 2_556 5_556
O21 W3 O53 153.6(7) . 5_556
O52 W3 O53 99.9(8) . 5_556
O48 W3 O53 64.6(8) . 5_556
O40 W3 O53 98.1(8) . 5_556
O46 W3 O53 61.9(7) 2_556 5_556
O12 W3 O53 48.0(6) 5_556 5_556
O36 W4 O46 99.1(9) . 6
O36 W4 O46 99.1(9) . .
O46 W4 O46 89.7(7) 6 .
O36 W4 O42 102.0(9) . 2_556
O46 W4 O42 87.1(6) 6 2_556
O46 W4 O42 158.9(8) . 2_556
O36 W4 O42 102.0(9) . 5_556
O46 W4 O42 158.9(8) 6 5_556
O46 W4 O42 87.1(6) . 5_556
O42 W4 O42 88.4(7) 2_556 5_556
O36 W4 O53 155.3(12) . .
O46 W4 O53 64.4(6) 6 .
O46 W4 O53 64.4(6) . .
O42 W4 O53 95.7(7) 2_556 .
O42 W4 O53 95.7(7) 5_556 .
O36 W4 O2 160.7(11) . .
O46 W4 O2 94.6(7) 6 .
O46 W4 O2 94.6(7) . .
O42 W4 O2 65.0(6) 2_556 .
O42 W4 O2 65.0(6) 5_556 .
O53 W4 O2 44.1(7) . .
O2 Si1 O2 180.0 5_556 .
O2 Si1 O53 113.6(11) 5_556 .
O2 Si1 O53 66.4(11) . .
O2 Si1 O53 66.4(11) 5_556 5_556
O2 Si1 O53 113.6(11) . 5_556
O53 Si1 O53 180.0(8) . 5_556
O2 Si1 O12 69.5(6) 5_556 6
O2 Si1 O12 110.5(6) . 6
O53 Si1 O12 71.1(6) . 6
O53 Si1 O12 108.9(6) 5_556 6
O2 Si1 O12 69.5(6) 5_556 .
O2 Si1 O12 110.5(6) . .
O53 Si1 O12 71.1(6) . .
O53 Si1 O12 108.9(6) 5_556 .
O12 Si1 O12 104.0(10) 6 .
O2 Si1 O12 110.5(6) 5_556 2_556
O2 Si1 O12 69.5(6) . 2_556
O53 Si1 O12 108.9(6) . 2_556
O53 Si1 O12 71.1(6) 5_556 2_556
O12 Si1 O12 180.0(12) 6 2_556
O12 Si1 O12 76.0(10) . 2_556
O2 Si1 O12 110.5(6) 5_556 5_556
O2 Si1 O12 69.5(6) . 5_556
O53 Si1 O12 108.9(6) . 5_556
O53 Si1 O12 71.1(6) 5_556 5_556
O12 Si1 O12 76.0(10) 6 5_556
O12 Si1 O12 180.0(11) . 5_556
O12 Si1 O12 104.0(10) 2_556 5_556

loop_
_geom_bond_atom_site_label_1
_geom_bond_atom_site_label_2
_geom_bond_distance
_geom_bond_site_symmetry_2
C1 N6 1.410(18) .
C1 N8 1.475(17) 3_445
C1 C2 1.54(2) .
C1 C4 1.59(3) 3_445
C3 N8 1.45(2) .
C3 N10 1.448(18) 4_556
C4 N7 1.468(19) 3
C4 N9 1.47(2) .
C4 C8 1.54(2) .
C4 C1 1.59(3) 3
C5 C19 1.504(18) .
C6 C15 1.550(19) .
C7 C13 1.524(19) .
C9 O5 1.223(14) 8_546
C9 N10 1.353(16) .
C9 N5 1.372(15) .
C10 O7 1.229(17) .
C10 N8 1.34(2) .
C10 N9 1.37(2) .
C11 O9 1.22(2) .
C11 N3 1.362(14) 6_545
C11 N3 1.362(14) .
C12 N4 1.410(18) .
C12 N3 1.460(16) .
C13 N4 1.461(15) .
C13 N5 1.466(15) .
C13 C19 1.56(2) .
C14 O1 1.24(2) .
C14 N2 1.357(14) .
C14 N2 1.357(14) 6
C15 N2 1.452(15) 7_446
C15 N3 1.473(16) 2_557
C15 C15 1.55(3) 6_545
C16 N5 1.424(18) 8_444
C16 N2 1.448(16) .
C17 O8 1.244(16) .
C17 N4 1.36(2) .
C17 N1 1.361(19) .
C18 O19 1.216(17) .
C18 N7 1.33(2) .
C18 N6 1.34(2) .
C19 N10 1.445(16) .
C19 N1 1.462(18) .
C20 N9 1.438(17) 6
C20 N9 1.438(17) .
C21 N1 1.46(2) .
C21 N6 1.52(2) 2_556
C22 N7 1.455(18) 6_545
C22 N7 1.455(18) .
O1 Na1 2.611(16) 5
N2 C15 1.452(15) 7_446
N3 C15 1.473(16) 2_557
N5 C16 1.424(18) 8_546
N6 C21 1.52(2) 2_556
N7 C4 1.468(19) 3_445
N8 C1 1.475(17) 3
N10 C3 1.448(18) 4_546
O2 Si1 1.583(18) .
O2 O53 1.76(3) .
O2 W4 2.360(19) .
O2 W1 2.460(14) 5_556
O2 W1 2.460(14) 2_556
O5 C9 1.223(14) 8_444
O5 Na1 2.593(10) 5
O6 Na1 2.42(3) .
O7 Na1 2.687(14) .
O8 Na2 2.405(18) 2_556
O12 Si1 1.691(15) .
O12 W1 2.323(15) .
O12 W3 2.339(14) 5_556
O12 W2 2.421(14) 5_556
O17 W2 1.724(15) .
O17 Na2 2.553(13) .
O17 Na2 2.553(13) 2_556
O19 Na2 2.284(16) .
O20 W1 1.660(11) .
O21 W3 1.694(11) .
O24 Na1 2.295(18) 1_556
O27 Na2 2.390(17) .
O27 Na2 2.390(17) 6_545
O28 W1 1.920(7) .
O28 W1 1.920(7) 6
O36 W4 1.664(17) .
O40 W1 1.912(15) 5_556
O40 W3 1.930(14) .
O42 W1 1.878(14) .
O42 W4 1.895(12) 5_556
O45 W1 1.875(13) .
O45 W2 1.934(14) 5_556
O46 W4 1.862(12) .
O46 W3 1.930(15) 2_556
O48 W3 1.915(9) .
O48 W3 1.915(9) 6
O52 W3 1.880(12) .
O52 W2 1.966(13) .
O53 Si1 1.63(2) .
O53 W4 2.34(2) .
O53 W3 2.416(16) 2_556
O53 W3 2.416(16) 5_556
Na1 O24 2.295(18) 1_554
Na1 O5 2.593(10) 2
Na1 O5 2.593(10) 5
Na1 O1 2.611(16) 5
Na1 O7 2.687(14) 6
Na2 O10 2.31(4) .
Na2 O8 2.405(18) 2_556
Na2 W2 3.629(11) .
Na2 Na2 4.18(3) 6_545
W1 O40 1.912(15) 5_556
W1 O2 2.460(14) 5_556
W2 O45 1.934(14) 6
W2 O45 1.934(14) 5_556
W2 O52 1.966(13) 2_556
W2 O12 2.421(14) 6
W2 O12 2.421(14) 5_556
W2 Na2 3.629(11) 2_556
W3 O46 1.930(15) 2_556
W3 O12 2.339(14) 5_556
W3 O53 2.416(16) 5_556
W4 O46 1.862(12) 6
W4 O42 1.895(12) 2_556
W4 O42 1.895(12) 5_556
Si1 O2 1.583(18) 5_556
Si1 O53 1.63(2) 5_556
Si1 O12 1.691(15) 6
Si1 O12 1.691(15) 2_556
Si1 O12 1.691(15) 5_556
